data_1532218
loop_
_publ_author_name
'Voronin, V.I.'
'Berger, I.F.'
'Cherepanov, V.A.'
'Gavrilova, L.Ya.'
'Petrov, A.N.'
'Ancharov, A.I.'
'Tolochko, B.P.'
'Nikitenko, S.G.'

_publ_section_title
;
 Neutron diffraction, synchrotron radiation and EXAFS spectroscopy study
 of crystal structure peculiarities of the lanthanum nickelates Lan+1 Nin
 Oy (n = 1, 2, 3)
;
_journal_name_full 'Nuclear Instruments & Methods in Physics Research A'
_journal_page_first 202
_journal_page_last 209
_journal_volume 470
_journal_year 2001
_chemical_formula_sum 'La4 Ni3 O10'
_space_group_IT_number 64
_symmetry_space_group_name_Hall '-C 2ac 2'
_symmetry_space_group_name_H-M 'C m c a'
_cell_angle_alpha 90
_cell_angle_beta 90
_cell_angle_gamma 90
_cell_formula_units_Z 4
_cell_length_a 5.413
_cell_length_b 28.033
_cell_length_c 5.441
_cell_volume 825.632
_citation_journal_id_ASTM NIMAER
_cod_data_source_file Voronin_NIMAER_2001_1733.cif
_cod_data_source_block La4Ni3O10
_cod_original_cell_volume 825.6317
_cod_database_code 1532218

loop_
_symmetry_equiv_pos_as_xyz
x,y,z
-x+1/2,-y,z+1/2
x,-y,-z
-x+1/2,y,-z+1/2
-x,-y,-z
x-1/2,y,-z-1/2
-x,y,z
x-1/2,-y,z-1/2
x+1/2,y+1/2,z
-x+1,-y+1/2,z+1/2
x+1/2,-y+1/2,-z
-x+1,y+1/2,-z+1/2
-x+1/2,-y+1/2,-z
x,y+1/2,-z-1/2
-x+1/2,y+1/2,z
x,-y+1/2,z-1/2

loop_
_atom_site_label
_atom_site_type_symbol
_atom_site_fract_x
_atom_site_fract_y
_atom_site_fract_z
_atom_site_occupancy
_atom_site_U_iso_or_equiv
O5 O-2 0.25 0.1436 0.25 1 0.0
O3 O-2 0.25 0.1353 0.25 1 0.0
O4 O-2 0 0.2188 0.0273 1 0.0
Ni1 Ni+2 0 0 0 1 0.0
O1 O-2 0.25 0.0061 0.25 1 0.0
La2 La+3 0 0.2997 -0.0096 1 0.0
La1 La+3 0 0.4347 -0.0066 1 0.0
Ni2 Ni+2 0 0.1382 -0.0035 1 0.0
O2 O-2 0 0.0682 0.9554 1 0.0
